data_7029313
loop_
_publ_author_name
'Nie, Yong'
'Wang, Yafeng'
'Miao, Jinling'
'Bian, Deqian'
'Zhang, Zhenwei'
'Cui, Yu'
'Sun, Guoxin'

_publ_section_title
;
 Syntheses and structural characterization of o-carboranylamides with
 direct cage-amide bond.
;
_journal_issue 13
_journal_name_full 'Dalton transactions (Cambridge, England : 2003)'
_journal_page_first 5083
_journal_page_last 5094
_journal_paper_doi 10.1039/c3dt52785a
_journal_volume 43
_journal_year 2014
_chemical_formula_moiety 'C11 H21 B10 N S'
_chemical_formula_sum 'C11 H21 B10 N S'
_chemical_formula_weight 307.45
_chemical_name_systematic
;
 ? 
;
_space_group_crystal_system monoclinic
_space_group_IT_number 14
_space_group_name_Hall '-P 2ybc'
_space_group_name_H-M_alt 'P 1 21/c 1'
_symmetry_space_group_name_Hall '-P 2ybc'
_symmetry_space_group_name_H-M 'P 1 21/c 1'
_atom_sites_solution_hydrogens geom
_atom_sites_solution_primary iterative
_atom_sites_solution_secondary difmap
_audit_creation_date 2013-09-25
_audit_creation_method
;
Olex2 1.2
(compiled 2013.09.17 svn.r2790 for OlexSys, GUI svn.r4601)
;
_cell_angle_alpha 90.00
_cell_angle_beta 110.802(13)
_cell_angle_gamma 90.00
_cell_formula_units_Z 4
_cell_length_a 11.4931(16)
_cell_length_b 18.880(2)
_cell_length_c 8.6737(10)
_cell_measurement_reflns_used 2156
_cell_measurement_temperature 293(2)
_cell_measurement_theta_max 27.6530
_cell_measurement_theta_min 4.1150
_cell_volume 1759.4(4)
_computing_cell_refinement
;
CrysAlisPro, Agilent Technologies,
Version 1.171.36.28 (release 01-02-2013 CrysAlis171 .NET)
(compiled Feb  1 2013,16:14:44)
;
_computing_data_collection
;
CrysAlisPro, Agilent Technologies,
Version 1.171.36.28 (release 01-02-2013 CrysAlis171 .NET)
(compiled Feb  1 2013,16:14:44)
;
_computing_data_reduction
;
CrysAlisPro, Agilent Technologies,
Version 1.171.36.28 (release 01-02-2013 CrysAlis171 .NET)
(compiled Feb  1 2013,16:14:44)
;
_computing_molecular_graphics
;
O. V. Dolomanov, L. J. Bourhis, R. J. Gildea, J. A. K. Howard and H. Puschmann,
OLEX2: a complete structure solution, refinement and analysis program.
J. Appl. Cryst. (2009). 42, 339-341.
;
_computing_publication_material
;
O. V. Dolomanov, L. J. Bourhis, R. J. Gildea, J. A. K. Howard and H. Puschmann,
OLEX2: a complete structure solution, refinement and analysis program.
J. Appl. Cryst. (2009). 42, 339-341.
;
_computing_structure_refinement
;
SHELX, G.M. Sheldrick, Acta Cryst.
(2008). A64, 112-122
;
_computing_structure_solution 'SUPERFLIP, J. Appl. Cryst. (2007) 40, 786-790'
_diffrn_ambient_temperature 293(2)
_diffrn_detector_area_resol_mean 16.0355
_diffrn_measured_fraction_theta_full 0.9960
_diffrn_measured_fraction_theta_max 0.8835
_diffrn_measurement_details
;
  1 omega  -35.00   88.00   1.0000   42.3700
omega____ theta____ kappa____ phi______ frames
    -       17.7426    0.0000  150.0000 123

  2 omega   35.00   94.00   1.0000   42.3700
omega____ theta____ kappa____ phi______ frames
    -       17.7426 -178.0000 -150.0000 59

  3 omega  -24.00   14.00   1.0000   42.3700
omega____ theta____ kappa____ phi______ frames
    -      -18.8363  -99.0000 -150.0000 38

  4 omega  -55.00    7.00   1.0000   42.3700
omega____ theta____ kappa____ phi______ frames
    -       17.7426  -37.0000  -30.0000 62
;
_diffrn_measurement_device_type 'Xcalibur, Eos, Gemini'
_diffrn_measurement_method '\w scans'
_diffrn_orient_matrix_UB_11 0.0255922000
_diffrn_orient_matrix_UB_12 0.0284053000
_diffrn_orient_matrix_UB_13 -0.0311150000
_diffrn_orient_matrix_UB_21 -0.0603859000
_diffrn_orient_matrix_UB_22 0.0146587000
_diffrn_orient_matrix_UB_23 -0.0376745000
_diffrn_orient_matrix_UB_31 0.0079838000
_diffrn_orient_matrix_UB_32 0.0197643000
_diffrn_orient_matrix_UB_33 0.0724914000
_diffrn_radiation_monochromator graphite
_diffrn_radiation_type 'Mo K\a'
_diffrn_radiation_wavelength 0.7107
_diffrn_reflns_av_R_equivalents 0.0419
_diffrn_reflns_av_unetI/netI 0.0562
_diffrn_reflns_limit_h_max 14
_diffrn_reflns_limit_h_min -14
_diffrn_reflns_limit_k_max 22
_diffrn_reflns_limit_k_min -23
_diffrn_reflns_limit_l_max 10
_diffrn_reflns_limit_l_min -10
_diffrn_reflns_number 9305
_diffrn_reflns_theta_full 26.37
_diffrn_reflns_theta_max 26.37
_diffrn_reflns_theta_min 3.31
_diffrn_source 'Enhance (Mo) X-ray Source'
_exptl_absorpt_coefficient_mu 0.172
_exptl_absorpt_correction_T_max 1.00000
_exptl_absorpt_correction_T_min 0.81786
_exptl_absorpt_correction_type multi-scan
_exptl_absorpt_process_details
;
CrysAlisPro, Agilent Technologies,
Version 1.171.36.28 (release 01-02-2013 CrysAlis171 .NET)
(compiled Feb  1 2013,16:14:44)
Empirical absorption correction using spherical harmonics,
 implemented in SCALE3 ABSPACK scaling algorithm.
;
_exptl_crystal_colour yellow
_exptl_crystal_density_diffrn 1.161
_exptl_crystal_density_method 'not measured'
_exptl_crystal_F_000 640
_exptl_crystal_size_max 0.42
_exptl_crystal_size_mid 0.26
_exptl_crystal_size_min 0.23
_refine_diff_density_max 0.231
_refine_diff_density_min -0.201
_refine_diff_density_rms 0.043
_refine_ls_extinction_method none
_refine_ls_goodness_of_fit_ref 1.036
_refine_ls_hydrogen_treatment mixed
_refine_ls_matrix_type full
_refine_ls_number_parameters 209
_refine_ls_number_reflns 3591
_refine_ls_number_restraints 0
_refine_ls_restrained_S_all 1.036
_refine_ls_R_factor_all 0.0939
_refine_ls_R_factor_gt 0.0601
_refine_ls_shift/su_max 0.000
_refine_ls_shift/su_mean 0.000
_refine_ls_structure_factor_coef Fsqd
_refine_ls_weighting_details 'calc w=1/[\s^2^(Fo^2^)+(0.0786P)^2^+0.3422P] where P=(Fo^2^+2Fc^2^)/3'
_refine_ls_weighting_scheme calc
_refine_ls_wR_factor_gt 0.1508
_refine_ls_wR_factor_ref 0.1812
_reflns_number_gt 2304
_reflns_number_total 3591
_reflns_threshold_expression >2sigma(I)
_cod_data_source_file c3dt52785a.txt
_cod_data_source_block 130924_ny_wyf_68b
_cod_database_code 7029313
_chemical_oxdiff_formula 'C H N O B S'
_reflns_odcompleteness_completeness 99.60
_reflns_odcompleteness_iscentric 1
_reflns_odcompleteness_theta 26.32
_olex2_refinement_description
;
1. Fixed Uiso
 At 1.2 times of:
  All B(H) groups, All C(H) groups, All C(H,H) groups, All N(H) groups
 At 1.5 times of:
  All C(H,H,H) groups
2.a Secondary CH2 refined with riding coordinates:
 C10(H10A,H10B)
2.b Aromatic/amide H refined with riding coordinates:
 N1(H1), C5(H5), C8(H8), C6(H6), C9(H9)
2.c Idealised Me refined as rotating group:
 C11(H11A,H11B,H11C)
2.d Boron cage BH refined with riding coordinates:
 C1(H1A), B6(H6A), B3(H3), B7(H7), B11(H11), B10(H10), B5(H5A), B4(H4),
 B8(H8A), B12(H12), B9(H9A)
;

loop_
_space_group_symop_id
_space_group_symop_operation_xyz
1 'x, y, z'
2 '-x, y+1/2, -z+1/2'
3 '-x, -y, -z'
4 'x, -y-1/2, z-1/2'

loop_
_atom_site_label
_atom_site_type_symbol
_atom_site_fract_x
_atom_site_fract_y
_atom_site_fract_z
_atom_site_U_iso_or_equiv
_atom_site_adp_type
_atom_site_occupancy
_atom_site_symmetry_multiplicity
_atom_site_calc_flag
_atom_site_refinement_flags
S1 S 0.57141(8) 0.64608(4) -0.11955(8) 0.0702(3) Uani 1 1 d .
N1 N 0.45435(19) 0.69415(11) 0.0715(2) 0.0570(6) Uani 1 1 d .
H1 H 0.4551 0.6998 0.1702 0.068 Uiso 1 1 calc R
C3 C 0.5462(2) 0.65667(11) 0.0530(3) 0.0478(6) Uani 1 1 d .
C2 C 0.6298(2) 0.62213(11) 0.2118(3) 0.0455(5) Uani 1 1 d .
C4 C 0.3540(2) 0.72606(12) -0.0597(3) 0.0497(6) Uani 1 1 d .
C7 C 0.1523(3) 0.78765(14) -0.3058(3) 0.0593(7) Uani 1 1 d .
C1 C 0.7650(2) 0.59247(12) 0.2153(3) 0.0511(6) Uani 1 1 d .
H1A H 0.7922 0.5991 0.1067 0.061 Uiso 1 1 calc R
C11 C 0.0380(4) 0.8942(2) -0.4687(4) 0.1193(15) Uani 1 1 d .
H11A H -0.0390 0.9072 -0.5534 0.179 Uiso 1 1 calc R
H11B H 0.1062 0.9062 -0.5032 0.179 Uiso 1 1 calc R
H11C H 0.0463 0.9191 -0.3689 0.179 Uiso 1 1 calc R
C5 C 0.3372(3) 0.79767(13) -0.0624(3) 0.0617(7) Uani 1 1 d .
H5 H 0.3932 0.8260 0.0176 0.074 Uiso 1 1 calc R
C8 C 0.1722(3) 0.71587(16) -0.2994(4) 0.0763(9) Uani 1 1 d .
H8 H 0.1170 0.6872 -0.3793 0.092 Uiso 1 1 calc R
C6 C 0.2367(3) 0.82797(15) -0.1845(3) 0.0700(8) Uani 1 1 d .
H6 H 0.2258 0.8768 -0.1848 0.084 Uiso 1 1 calc R
C10 C 0.0387(3) 0.81820(19) -0.4394(4) 0.0914(11) Uani 1 1 d .
H10A H 0.0293 0.7942 -0.5420 0.110 Uiso 1 1 calc R
H10B H -0.0338 0.8068 -0.4119 0.110 Uiso 1 1 calc R
C9 C 0.2711(3) 0.68531(14) -0.1788(4) 0.0741(8) Uani 1 1 d .
H9 H 0.2820 0.6365 -0.1780 0.089 Uiso 1 1 calc R
B6 B 0.6512(3) 0.53177(14) 0.2006(4) 0.0546(7) Uani 1 1 d .
H6A H 0.6036 0.4989 0.0916 0.065 Uiso 1 1 calc R
B3 B 0.7633(3) 0.66674(15) 0.3273(4) 0.0595(8) Uani 1 1 d .
H3 H 0.7874 0.7204 0.2996 0.071 Uiso 1 1 calc R
B7 B 0.8773(3) 0.59964(17) 0.4045(4) 0.0644(8) Uani 1 1 d .
H7 H 0.9763 0.6098 0.4280 0.077 Uiso 1 1 calc R
B11 B 0.8076(3) 0.51733(15) 0.3275(4) 0.0616(8) Uani 1 1 d .
H11 H 0.8623 0.4742 0.3015 0.074 Uiso 1 1 calc R
B10 B 0.6871(3) 0.50079(16) 0.4016(4) 0.0659(9) Uani 1 1 d .
H10 H 0.6626 0.4467 0.4259 0.079 Uiso 1 1 calc R
B5 B 0.5723(3) 0.56746(15) 0.3237(4) 0.0571(7) Uani 1 1 d .
H5A H 0.4726 0.5576 0.2958 0.069 Uiso 1 1 calc R
B4 B 0.6422(3) 0.65020(15) 0.4034(3) 0.0585(8) Uani 1 1 d .
H4 H 0.5873 0.6937 0.4276 0.070 Uiso 1 1 calc R
B8 B 0.7987(3) 0.63534(16) 0.5290(4) 0.0658(9) Uani 1 1 d .
H8A H 0.8466 0.6691 0.6363 0.079 Uiso 1 1 calc R
B12 B 0.8267(3) 0.54296(16) 0.5292(4) 0.0667(9) Uani 1 1 d .
H12 H 0.8933 0.5164 0.6376 0.080 Uiso 1 1 calc R
B9 B 0.6817(4) 0.57350(17) 0.5284(4) 0.0699(9) Uani 1 1 d .
H9A H 0.6535 0.5666 0.6361 0.084 Uiso 1 1 calc R

loop_
_atom_site_aniso_label
_atom_site_aniso_U_11
_atom_site_aniso_U_22
_atom_site_aniso_U_33
_atom_site_aniso_U_23
_atom_site_aniso_U_13
_atom_site_aniso_U_12
S1 0.0780(6) 0.0782(5) 0.0521(4) 0.0065(3) 0.0205(4) 0.0199(4)
N1 0.0567(14) 0.0592(13) 0.0491(11) 0.0021(10) 0.0115(10) 0.0167(10)
C3 0.0517(15) 0.0345(11) 0.0509(13) -0.0018(10) 0.0104(11) -0.0010(10)
C2 0.0444(14) 0.0373(11) 0.0501(13) -0.0017(10) 0.0112(10) 0.0021(10)
C4 0.0477(14) 0.0475(13) 0.0469(13) -0.0022(11) 0.0082(10) 0.0067(11)
C7 0.0535(16) 0.0653(17) 0.0486(14) -0.0036(12) 0.0052(12) 0.0070(12)
C1 0.0403(14) 0.0490(13) 0.0576(14) -0.0090(11) 0.0094(11) -0.0002(10)
C11 0.131(4) 0.114(3) 0.082(2) 0.022(2) 0.000(2) 0.040(3)
C5 0.0586(17) 0.0507(14) 0.0571(15) -0.0131(12) -0.0023(12) 0.0071(12)
C8 0.066(2) 0.0659(18) 0.0729(19) -0.0250(15) -0.0048(15) -0.0017(14)
C6 0.069(2) 0.0512(15) 0.0719(18) -0.0073(13) 0.0034(15) 0.0125(13)
C10 0.082(3) 0.101(3) 0.0651(19) -0.0003(18) -0.0062(16) 0.0190(19)
C9 0.068(2) 0.0462(15) 0.088(2) -0.0114(14) 0.0026(16) 0.0040(13)
B6 0.0497(17) 0.0348(13) 0.0654(18) -0.0046(12) 0.0034(13) 0.0012(11)
B3 0.065(2) 0.0407(15) 0.0604(18) -0.0111(13) 0.0071(15) -0.0096(13)
B7 0.0526(19) 0.0603(19) 0.0635(18) -0.0111(15) -0.0002(14) 0.0000(14)
B11 0.0553(19) 0.0465(16) 0.0670(18) -0.0080(14) 0.0021(14) 0.0123(13)
B10 0.071(2) 0.0420(15) 0.0704(19) 0.0076(15) 0.0081(16) 0.0006(14)
B5 0.0515(18) 0.0513(16) 0.0666(18) 0.0129(14) 0.0185(14) 0.0027(13)
B4 0.074(2) 0.0471(16) 0.0514(16) -0.0031(13) 0.0189(15) 0.0104(14)
B8 0.076(2) 0.0557(18) 0.0510(17) -0.0120(14) 0.0046(15) 0.0055(15)
B12 0.071(2) 0.0548(18) 0.0564(18) 0.0017(14) 0.0010(15) 0.0122(15)
B9 0.083(3) 0.066(2) 0.0567(18) 0.0095(16) 0.0194(17) 0.0110(17)

loop_
_atom_type_symbol
_atom_type_description
_atom_type_scat_dispersion_real
_atom_type_scat_dispersion_imag
_atom_type_scat_source
C C 0.0033 0.0016 'International Tables Vol C Tables 4.2.6.8 and 6.1.1.4'
H H 0.0000 0.0000 'International Tables Vol C Tables 4.2.6.8 and 6.1.1.4'
B B 0.0013 0.0007 'International Tables Vol C Tables 4.2.6.8 and 6.1.1.4'
N N 0.0061 0.0033 'International Tables Vol C Tables 4.2.6.8 and 6.1.1.4'
S S 0.1246 0.1234 'International Tables Vol C Tables 4.2.6.8 and 6.1.1.4'

loop_
_geom_angle_atom_site_label_1
_geom_angle_atom_site_label_2
_geom_angle_atom_site_label_3
_geom_angle
C3 N1 H1 117.3
C3 N1 C4 125.3(2)
C4 N1 H1 117.3
N1 C3 S1 125.66(18)
N1 C3 C2 113.2(2)
C2 C3 S1 121.13(18)
C3 C2 C1 116.95(19)
C3 C2 B6 115.39(18)
C3 C2 B3 117.57(19)
C3 C2 B5 121.9(2)
C3 C2 B4 123.95(19)
C1 C2 B6 60.85(15)
C1 C2 B3 61.00(16)
C1 C2 B5 109.82(18)
C1 C2 B4 109.76(19)
B3 C2 B6 113.55(19)
B5 C2 B6 61.71(16)
B5 C2 B3 114.24(19)
B4 C2 B6 113.43(18)
B4 C2 B3 62.11(18)
B4 C2 B5 63.07(16)
C5 C4 N1 119.9(2)
C5 C4 C9 119.2(2)
C9 C4 N1 120.8(2)
C8 C7 C6 116.9(2)
C8 C7 C10 119.5(3)
C6 C7 C10 123.6(3)
C2 C1 H1A 120.1
C2 C1 B6 62.18(15)
C2 C1 B3 61.91(16)
C2 C1 B7 112.4(2)
C2 C1 B11 112.1(2)
B6 C1 H1A 117.1
B6 C1 B3 115.4(2)
B3 C1 H1A 117.2
B7 C1 H1A 118.0
B7 C1 B6 115.2(2)
B7 C1 B3 62.79(17)
B11 C1 H1A 118.4
B11 C1 B6 62.50(16)
B11 C1 B3 114.9(2)
B11 C1 B7 62.91(17)
H11A C11 H11B 109.5
H11A C11 H11C 109.5
H11B C11 H11C 109.5
C10 C11 H11A 109.5
C10 C11 H11B 109.5
C10 C11 H11C 109.5
C4 C5 H5 120.1
C4 C5 C6 119.8(2)
C6 C5 H5 120.1
C7 C8 H8 119.1
C9 C8 C7 121.9(3)
C9 C8 H8 119.1
C7 C6 C5 121.7(2)
C7 C6 H6 119.1
C5 C6 H6 119.1
C7 C10 H10A 108.0
C7 C10 H10B 108.0
C11 C10 C7 117.2(3)
C11 C10 H10A 108.0
C11 C10 H10B 108.0
H10A C10 H10B 107.2
C4 C9 C8 120.5(2)
C4 C9 H9 119.8
C8 C9 H9 119.8
C2 B6 H6A 124.5
C2 B6 B11 104.50(19)
C2 B6 B10 105.2(2)
C2 B6 B5 58.34(15)
C1 B6 C2 56.98(14)
C1 B6 H6A 125.1
C1 B6 B11 58.25(16)
C1 B6 B10 104.3(2)
C1 B6 B5 104.06(19)
B11 B6 H6A 122.3
B10 B6 H6A 122.6
B10 B6 B11 59.81(19)
B10 B6 B5 60.84(18)
B5 B6 H6A 122.1
B5 B6 B11 108.1(2)
C2 B3 H3 124.4
C2 B3 B7 104.82(19)
C2 B3 B4 58.30(16)
C2 B3 B8 104.9(2)
C1 B3 C2 57.10(14)
C1 B3 H3 125.3
C1 B3 B7 58.20(16)
C1 B3 B4 103.7(2)
C1 B3 B8 104.1(2)
B7 B3 H3 122.1
B4 B3 H3 122.5
B4 B3 B7 107.9(2)
B8 B3 H3 122.8
B8 B3 B7 60.18(19)
B8 B3 B4 60.13(19)
C1 B7 B3 59.00(15)
C1 B7 H7 125.1
C1 B7 B11 58.44(16)
C1 B7 B8 104.1(2)
C1 B7 B12 104.0(2)
B3 B7 H7 121.5
B11 B7 B3 108.1(2)
B11 B7 H7 121.6
B11 B7 B8 107.8(2)
B8 B7 B3 59.32(18)
B8 B7 H7 122.7
B12 B7 B3 107.8(2)
B12 B7 H7 122.6
B12 B7 B11 59.57(18)
B12 B7 B8 60.35(19)
C1 B11 B6 59.25(15)
C1 B11 B7 58.65(16)
C1 B11 H11 125.0
C1 B11 B10 104.8(2)
C1 B11 B12 104.5(2)
B6 B11 B7 108.9(2)
B6 B11 H11 121.1
B7 B11 H11 120.9
B10 B11 B6 59.50(18)
B10 B11 B7 109.3(2)
B10 B11 H11 121.8
B10 B11 B12 61.15(19)
B12 B11 B6 108.6(2)
B12 B11 B7 60.02(18)
B12 B11 H11 122.1
B6 B10 B11 60.69(18)
B6 B10 H10 121.2
B6 B10 B5 60.07(17)
B6 B10 B12 108.2(2)
B6 B10 B9 108.2(2)
B11 B10 H10 121.8
B11 B10 B5 108.2(2)
B11 B10 B12 59.52(19)
B11 B10 B9 107.2(2)
B5 B10 H10 121.7
B5 B10 B12 107.7(2)
B12 B10 H10 122.1
B9 B10 H10 122.1
B9 B10 B5 60.13(18)
B9 B10 B12 59.39(19)
C2 B5 B6 59.95(15)
C2 B5 B10 105.1(2)
C2 B5 H5A 124.2
C2 B5 B4 58.43(15)
C2 B5 B9 104.5(2)
B6 B5 B10 59.09(17)
B6 B5 H5A 121.5
B6 B5 B4 108.2(2)
B6 B5 B9 107.2(2)
B10 B5 H5A 122.6
B10 B5 B4 107.6(2)
B10 B5 B9 59.93(18)
B4 B5 H5A 121.7
B9 B5 H5A 122.8
B9 B5 B4 59.63(17)
C2 B4 B3 59.59(15)
C2 B4 B5 58.50(15)
C2 B4 H4 124.3
C2 B4 B8 105.5(2)
C2 B4 B9 104.95(19)
B3 B4 B5 108.4(2)
B3 B4 H4 121.4
B3 B4 B9 108.0(2)
B5 B4 H4 121.2
B8 B4 B3 59.53(19)
B8 B4 B5 108.7(2)
B8 B4 H4 122.0
B8 B4 B9 60.51(19)
B9 B4 B5 60.13(17)
B9 B4 H4 122.3
B3 B8 B7 60.50(18)
B3 B8 B4 60.34(18)
B3 B8 H8A 121.2
B3 B8 B12 108.2(2)
B3 B8 B9 108.2(2)
B7 B8 H8A 121.8
B7 B8 B12 59.61(19)
B7 B8 B9 107.3(2)
B4 B8 B7 108.3(2)
B4 B8 H8A 121.6
B4 B8 B12 107.6(2)
B4 B8 B9 59.90(19)
B12 B8 H8A 122.1
B12 B8 B9 59.43(19)
B9 B8 H8A 122.1
B7 B12 B10 108.1(2)
B7 B12 B8 60.05(19)
B7 B12 H12 121.4
B7 B12 B9 108.5(2)
B11 B12 B7 60.41(18)
B11 B12 B10 59.33(18)
B11 B12 B8 108.2(2)
B11 B12 H12 122.0
B11 B12 B9 107.7(2)
B10 B12 H12 121.8
B8 B12 B10 108.4(2)
B8 B12 H12 121.4
B9 B12 B10 60.1(2)
B9 B12 B8 60.46(19)
B9 B12 H12 121.5
B10 B9 B5 59.94(17)
B10 B9 B8 108.4(2)
B10 B9 H9A 121.4
B5 B9 B8 108.1(2)
B5 B9 H9A 121.6
B4 B9 B10 108.1(2)
B4 B9 B5 60.25(17)
B4 B9 B8 59.59(18)
B4 B9 H9A 121.9
B8 B9 H9A 121.7
B12 B9 B10 60.49(19)
B12 B9 B5 108.4(2)
B12 B9 B4 107.9(2)
B12 B9 B8 60.1(2)
B12 B9 H9A 121.5

loop_
_geom_bond_atom_site_label_1
_geom_bond_atom_site_label_2
_geom_bond_distance
S1 C3 1.635(2)
N1 H1 0.8600
N1 C3 1.327(3)
N1 C4 1.434(3)
C3 C2 1.519(3)
C2 C1 1.641(3)
C2 B6 1.731(3)
C2 B3 1.724(4)
C2 B5 1.702(4)
C2 B4 1.701(3)
C4 C5 1.365(3)
C4 C9 1.367(3)
C7 C8 1.372(4)
C7 C6 1.379(4)
C7 C10 1.518(4)
C1 H1A 1.1000
C1 B6 1.709(4)
C1 B3 1.710(4)
C1 B7 1.695(4)
C1 B11 1.691(4)
C11 H11A 0.9600
C11 H11B 0.9600
C11 H11C 0.9600
C11 C10 1.456(5)
C5 H5 0.9300
C5 C6 1.384(3)
C8 H8 0.9300
C8 C9 1.369(4)
C6 H6 0.9300
C10 H10A 0.9700
C10 H10B 0.9700
C9 H9 0.9300
B6 H6A 1.1000
B6 B11 1.764(4)
B6 B10 1.743(4)
B6 B5 1.761(4)
B3 H3 1.1000
B3 B7 1.774(4)
B3 B4 1.767(5)
B3 B8 1.753(4)
B7 H7 1.1000
B7 B11 1.767(4)
B7 B8 1.768(5)
B7 B12 1.760(5)
B11 H11 1.1000
B11 B10 1.749(5)
B11 B12 1.752(4)
B10 H10 1.1000
B10 B5 1.775(4)
B10 B12 1.781(5)
B10 B9 1.774(5)
B5 H5A 1.1000
B5 B4 1.780(4)
B5 B9 1.778(5)
B4 H4 1.1000
B4 B8 1.763(5)
B4 B9 1.769(4)
B8 H8A 1.1000
B8 B12 1.773(4)
B8 B9 1.780(5)
B12 H12 1.1000
B12 B9 1.761(5)
B9 H9A 1.1000

loop_
_geom_torsion_atom_site_label_1
_geom_torsion_atom_site_label_2
_geom_torsion_atom_site_label_3
_geom_torsion_atom_site_label_4
_geom_torsion
S1 C3 C2 C1 16.0(3)
S1 C3 C2 B6 -52.7(3)
S1 C3 C2 B3 85.6(2)
S1 C3 C2 B5 -123.9(2)
S1 C3 C2 B4 159.05(19)
N1 C3 C2 C1 -164.46(19)
N1 C3 C2 B6 126.9(2)
N1 C3 C2 B3 -94.8(3)
N1 C3 C2 B5 55.7(3)
N1 C3 C2 B4 -21.4(3)
N1 C4 C5 C6 -176.8(3)
N1 C4 C9 C8 177.0(3)
C3 N1 C4 C5 -119.8(3)
C3 N1 C4 C9 63.1(4)
C3 C2 C1 B6 -105.5(2)
C3 C2 C1 B3 108.2(2)
C3 C2 C1 B7 146.9(2)
C3 C2 C1 B11 -144.50(19)
C3 C2 B6 C1 108.0(2)
C3 C2 B6 B11 143.3(2)
C3 C2 B6 B10 -154.6(2)
C3 C2 B6 B5 -114.1(2)
C3 C2 B3 C1 -107.2(2)
C3 C2 B3 B7 -142.0(2)
C3 C2 B3 B4 115.9(2)
C3 C2 B3 B8 155.5(2)
C3 C2 B5 B6 103.8(2)
C3 C2 B5 B10 143.4(2)
C3 C2 B5 B4 -114.9(2)
C3 C2 B5 B9 -154.4(2)
C3 C2 B4 B3 -106.0(3)
C3 C2 B4 B5 111.9(3)
C3 C2 B4 B8 -145.4(2)
C3 C2 B4 B9 151.7(2)
C2 C1 B6 B11 -138.9(2)
C2 C1 B6 B10 -99.1(2)
C2 C1 B6 B5 -36.09(17)
C2 C1 B3 B7 139.4(2)
C2 C1 B3 B4 36.70(18)
C2 C1 B3 B8 98.8(2)
C2 C1 B7 B3 -38.3(2)
C2 C1 B7 B11 104.2(2)
C2 C1 B7 B8 1.8(3)
C2 C1 B7 B12 64.2(2)
C2 C1 B11 B6 38.86(19)
C2 C1 B11 B7 -104.7(2)
C2 C1 B11 B10 -0.9(3)
C2 C1 B11 B12 -64.4(3)
C2 B6 B11 C1 -34.71(18)
C2 B6 B11 B7 -2.3(3)
C2 B6 B11 B10 99.4(2)
C2 B6 B11 B12 61.5(3)
C2 B6 B10 B11 -98.2(2)
C2 B6 B10 B5 39.24(19)
C2 B6 B10 B12 -61.1(3)
C2 B6 B10 B9 1.8(3)
C2 B6 B5 B10 -134.2(2)
C2 B6 B5 B4 -34.15(18)
C2 B6 B5 B9 -97.1(2)
C2 B3 B7 C1 34.39(18)
C2 B3 B7 B11 1.4(3)
C2 B3 B7 B8 -99.0(2)
C2 B3 B7 B12 -61.6(2)
C2 B3 B4 B5 33.45(18)
C2 B3 B4 B8 134.8(2)
C2 B3 B4 B9 97.1(2)
C2 B3 B8 B7 98.8(2)
C2 B3 B8 B4 -38.70(18)
C2 B3 B8 B12 61.6(3)
C2 B3 B8 B9 -1.3(3)
C2 B5 B4 B3 -33.89(19)
C2 B5 B4 B8 -97.1(2)
C2 B5 B4 B9 -134.5(2)
C2 B5 B9 B10 -99.3(2)
C2 B5 B9 B4 38.89(19)
C2 B5 B9 B8 2.0(3)
C2 B5 B9 B12 -61.6(3)
C2 B4 B8 B3 39.45(18)
C2 B4 B8 B7 1.1(3)
C2 B4 B8 B12 -61.8(3)
C2 B4 B8 B9 -98.7(2)
C2 B4 B9 B10 -1.6(3)
C2 B4 B9 B5 -39.0(2)
C2 B4 B9 B8 99.6(2)
C2 B4 B9 B12 62.4(3)
C4 N1 C3 S1 6.6(4)
C4 N1 C3 C2 -172.9(2)
C4 C5 C6 C7 -0.5(5)
C7 C8 C9 C4 0.0(5)
C1 C2 B6 B11 35.27(19)
C1 C2 B6 B10 97.4(2)
C1 C2 B6 B5 137.8(2)
C1 C2 B3 B7 -34.87(19)
C1 C2 B3 B4 -137.0(2)
C1 C2 B3 B8 -97.4(2)
C1 C2 B5 B6 -38.55(18)
C1 C2 B5 B10 1.0(3)
C1 C2 B5 B4 102.7(2)
C1 C2 B5 B9 63.2(2)
C1 C2 B4 B3 39.37(18)
C1 C2 B4 B5 -102.8(2)
C1 C2 B4 B8 0.0(3)
C1 C2 B4 B9 -63.0(3)
C1 B6 B11 B7 32.4(2)
C1 B6 B11 B10 134.1(2)
C1 B6 B11 B12 96.2(2)
C1 B6 B10 B11 -39.06(18)
C1 B6 B10 B5 98.3(2)
C1 B6 B10 B12 -2.0(3)
C1 B6 B10 B9 60.9(3)
C1 B6 B5 C2 35.47(17)
C1 B6 B5 B10 -98.7(2)
C1 B6 B5 B4 1.3(2)
C1 B6 B5 B9 -61.6(2)
C1 B3 B7 B11 -33.0(2)
C1 B3 B7 B8 -133.3(2)
C1 B3 B7 B12 -96.0(2)
C1 B3 B4 C2 -36.14(17)
C1 B3 B4 B5 -2.7(3)
C1 B3 B4 B8 98.6(2)
C1 B3 B4 B9 61.0(3)
C1 B3 B8 B7 39.6(2)
C1 B3 B8 B4 -97.9(2)
C1 B3 B8 B12 2.5(3)
C1 B3 B8 B9 -60.4(3)
C1 B7 B11 B6 -32.6(2)
C1 B7 B11 B10 -96.0(2)
C1 B7 B11 B12 -133.7(2)
C1 B7 B8 B3 -39.99(19)
C1 B7 B8 B4 -1.8(3)
C1 B7 B8 B12 98.3(2)
C1 B7 B8 B9 61.5(3)
C1 B7 B12 B11 39.44(19)
C1 B7 B12 B10 2.8(3)
C1 B7 B12 B8 -98.4(2)
C1 B7 B12 B9 -60.8(3)
C1 B11 B10 B6 39.67(18)
C1 B11 B10 B5 1.5(3)
C1 B11 B10 B12 -98.7(2)
C1 B11 B10 B9 -61.9(3)
C1 B11 B12 B7 -39.6(2)
C1 B11 B12 B10 99.1(2)
C1 B11 B12 B8 -1.9(3)
C1 B11 B12 B9 62.0(3)
C5 C4 C9 C8 -0.1(5)
C8 C7 C6 C5 0.3(5)
C8 C7 C10 C11 -164.3(3)
C6 C7 C8 C9 -0.1(5)
C6 C7 C10 C11 17.8(5)
C10 C7 C8 C9 -178.1(3)
C10 C7 C6 C5 178.3(3)
C9 C4 C5 C6 0.4(4)
B6 C2 C1 B3 -146.3(2)
B6 C2 C1 B7 -107.6(2)
B6 C2 C1 B11 -38.99(19)
B6 C2 B3 C1 31.88(19)
B6 C2 B3 B7 -3.0(3)
B6 C2 B3 B4 -105.1(2)
B6 C2 B3 B8 -65.5(2)
B6 C2 B5 B10 39.58(19)
B6 C2 B5 B4 141.3(2)
B6 C2 B5 B9 101.8(2)
B6 C2 B4 B3 105.3(2)
B6 C2 B4 B5 -36.9(2)
B6 C2 B4 B8 65.8(3)
B6 C2 B4 B9 2.9(3)
B6 C1 B3 C2 -32.88(19)
B6 C1 B3 B7 106.6(2)
B6 C1 B3 B4 3.8(3)
B6 C1 B3 B8 66.0(3)
B6 C1 B7 B3 -107.0(2)
B6 C1 B7 B11 35.6(2)
B6 C1 B7 B8 -66.8(3)
B6 C1 B7 B12 -4.4(3)
B6 C1 B11 B7 -143.6(2)
B6 C1 B11 B10 -39.80(19)
B6 C1 B11 B12 -103.2(2)
B6 B11 B10 B5 -38.13(19)
B6 B11 B10 B12 -138.3(2)
B6 B11 B10 B9 -101.6(2)
B6 B11 B12 B7 -101.6(2)
B6 B11 B12 B10 37.2(2)
B6 B11 B12 B8 -63.9(3)
B6 B11 B12 B9 0.0(3)
B6 B10 B5 C2 -40.00(18)
B6 B10 B5 B4 -101.1(2)
B6 B10 B5 B9 -138.3(2)
B6 B10 B12 B7 -0.6(3)
B6 B10 B12 B11 -37.6(2)
B6 B10 B12 B8 63.0(3)
B6 B10 B12 B9 100.8(2)
B6 B10 B9 B5 37.4(2)
B6 B10 B9 B4 -0.1(3)
B6 B10 B9 B8 -63.3(3)
B6 B10 B9 B12 -100.9(3)
B6 B5 B4 C2 34.78(18)
B6 B5 B4 B3 0.9(3)
B6 B5 B4 B8 -62.3(3)
B6 B5 B4 B9 -99.7(2)
B6 B5 B9 B10 -36.7(2)
B6 B5 B9 B4 101.4(2)
B6 B5 B9 B8 64.5(3)
B6 B5 B9 B12 0.9(3)
B3 C2 C1 B6 146.3(2)
B3 C2 C1 B7 38.7(2)
B3 C2 C1 B11 107.3(2)
B3 C2 B6 C1 -31.93(19)
B3 C2 B6 B11 3.3(3)
B3 C2 B6 B10 65.4(3)
B3 C2 B6 B5 105.9(2)
B3 C2 B5 B6 -104.8(2)
B3 C2 B5 B10 -65.2(2)
B3 C2 B5 B4 36.5(2)
B3 C2 B5 B9 -3.0(3)
B3 C2 B4 B5 -142.2(2)
B3 C2 B4 B8 -39.4(2)
B3 C2 B4 B9 -102.4(3)
B3 C1 B6 C2 32.79(19)
B3 C1 B6 B11 -106.1(2)
B3 C1 B6 B10 -66.3(3)
B3 C1 B6 B5 -3.3(3)
B3 C1 B7 B11 142.6(2)
B3 C1 B7 B8 40.1(2)
B3 C1 B7 B12 102.6(2)
B3 C1 B11 B6 107.0(2)
B3 C1 B11 B7 -36.6(2)
B3 C1 B11 B10 67.2(3)
B3 C1 B11 B12 3.8(3)
B3 B7 B11 C1 33.2(2)
B3 B7 B11 B6 0.6(3)
B3 B7 B11 B10 -62.8(3)
B3 B7 B11 B12 -100.4(3)
B3 B7 B8 B4 38.2(2)
B3 B7 B8 B12 138.3(2)
B3 B7 B8 B9 101.5(2)
B3 B7 B12 B11 100.9(2)
B3 B7 B12 B10 64.3(3)
B3 B7 B12 B8 -36.9(2)
B3 B7 B12 B9 0.7(3)
B3 B4 B8 B7 -38.3(2)
B3 B4 B8 B12 -101.3(2)
B3 B4 B8 B9 -138.1(2)
B3 B4 B9 B10 -64.0(3)
B3 B4 B9 B5 -101.4(2)
B3 B4 B9 B8 37.2(2)
B3 B4 B9 B12 0.0(3)
B3 B8 B12 B7 37.5(2)
B3 B8 B12 B11 -0.4(3)
B3 B8 B12 B10 -63.2(3)
B3 B8 B12 B9 -100.8(3)
B3 B8 B9 B10 63.0(3)
B3 B8 B9 B5 -0.5(3)
B3 B8 B9 B4 -37.6(2)
B3 B8 B9 B12 100.8(2)
B7 C1 B6 C2 103.2(2)
B7 C1 B6 B11 -35.7(2)
B7 C1 B6 B10 4.1(3)
B7 C1 B6 B5 67.1(2)
B7 C1 B3 C2 -139.4(2)
B7 C1 B3 B4 -102.7(2)
B7 C1 B3 B8 -40.6(2)
B7 C1 B11 B6 143.6(2)
B7 C1 B11 B10 103.8(2)
B7 C1 B11 B12 40.3(2)
B7 B3 B4 C2 -96.7(2)
B7 B3 B4 B5 -63.3(3)
B7 B3 B4 B8 38.05(19)
B7 B3 B4 B9 0.4(3)
B7 B3 B8 B4 -137.5(2)
B7 B3 B8 B12 -37.1(2)
B7 B3 B8 B9 -100.0(2)
B7 B11 B10 B6 101.1(2)
B7 B11 B10 B5 63.0(3)
B7 B11 B10 B12 -37.2(2)
B7 B11 B10 B9 -0.4(3)
B7 B11 B12 B10 138.8(2)
B7 B11 B12 B8 37.7(2)
B7 B11 B12 B9 101.6(2)
B7 B8 B12 B11 -37.9(2)
B7 B8 B12 B10 -100.7(2)
B7 B8 B12 B9 -138.3(2)
B7 B8 B9 B10 -0.8(3)
B7 B8 B9 B5 -64.3(3)
B7 B8 B9 B4 -101.5(2)
B7 B8 B9 B12 36.9(2)
B7 B12 B9 B10 100.7(2)
B7 B12 B9 B5 63.3(3)
B7 B12 B9 B4 -0.4(3)
B7 B12 B9 B8 -37.4(2)
B11 C1 B6 C2 138.9(2)
B11 C1 B6 B10 39.8(2)
B11 C1 B6 B5 102.8(2)
B11 C1 B3 C2 -102.8(2)
B11 C1 B3 B7 36.6(2)
B11 C1 B3 B4 -66.1(3)
B11 C1 B3 B8 -4.0(3)
B11 C1 B7 B3 -142.6(2)
B11 C1 B7 B8 -102.4(2)
B11 C1 B7 B12 -40.0(2)
B11 B6 B10 B5 137.4(2)
B11 B6 B10 B12 37.1(2)
B11 B6 B10 B9 100.0(3)
B11 B6 B5 C2 96.2(2)
B11 B6 B5 B10 -38.0(2)
B11 B6 B5 B4 62.0(2)
B11 B6 B5 B9 -0.9(3)
B11 B7 B8 B3 -100.9(2)
B11 B7 B8 B4 -62.7(3)
B11 B7 B8 B12 37.4(2)
B11 B7 B8 B9 0.6(3)
B11 B7 B12 B10 -36.6(2)
B11 B7 B12 B8 -137.9(2)
B11 B7 B12 B9 -100.3(2)
B11 B10 B5 C2 -1.6(3)
B11 B10 B5 B6 38.4(2)
B11 B10 B5 B4 -62.7(3)
B11 B10 B5 B9 -99.8(2)
B11 B10 B12 B7 37.1(2)
B11 B10 B12 B8 100.7(2)
B11 B10 B12 B9 138.4(2)
B11 B10 B9 B5 101.5(2)
B11 B10 B9 B4 63.9(3)
B11 B10 B9 B8 0.8(3)
B11 B10 B9 B12 -36.8(2)
B11 B12 B9 B10 36.8(2)
B11 B12 B9 B5 -0.6(3)
B11 B12 B9 B4 -64.3(3)
B11 B12 B9 B8 -101.3(2)
B10 B6 B11 C1 -134.1(2)
B10 B6 B11 B7 -101.7(2)
B10 B6 B11 B12 -37.9(2)
B10 B6 B5 C2 134.2(2)
B10 B6 B5 B4 100.0(2)
B10 B6 B5 B9 37.1(2)
B10 B11 B12 B7 -138.8(2)
B10 B11 B12 B8 -101.1(3)
B10 B11 B12 B9 -37.2(2)
B10 B5 B4 C2 97.2(2)
B10 B5 B4 B3 63.3(3)
B10 B5 B4 B8 0.2(3)
B10 B5 B4 B9 -37.3(2)
B10 B5 B9 B4 138.2(2)
B10 B5 B9 B8 101.3(3)
B10 B5 B9 B12 37.6(2)
B10 B12 B9 B5 -37.4(2)
B10 B12 B9 B4 -101.1(2)
B10 B12 B9 B8 -138.1(2)
B5 C2 C1 B6 38.93(19)
B5 C2 C1 B3 -107.4(2)
B5 C2 C1 B7 -68.7(2)
B5 C2 C1 B11 -0.1(3)
B5 C2 B6 C1 -137.8(2)
B5 C2 B6 B11 -102.6(2)
B5 C2 B6 B10 -40.5(2)
B5 C2 B3 C1 100.1(2)
B5 C2 B3 B7 65.2(3)
B5 C2 B3 B4 -36.84(19)
B5 C2 B3 B8 2.7(3)
B5 C2 B4 B3 142.2(2)
B5 C2 B4 B8 102.8(2)
B5 C2 B4 B9 39.8(2)
B5 B6 B11 C1 -95.6(2)
B5 B6 B11 B7 -63.2(3)
B5 B6 B11 B10 38.45(19)
B5 B6 B11 B12 0.5(3)
B5 B6 B10 B11 -137.4(2)
B5 B6 B10 B12 -100.3(2)
B5 B6 B10 B9 -37.4(2)
B5 B10 B12 B7 -64.0(3)
B5 B10 B12 B11 -101.1(2)
B5 B10 B12 B8 -0.5(3)
B5 B10 B12 B9 37.3(2)
B5 B10 B9 B4 -37.5(2)
B5 B10 B9 B8 -100.7(2)
B5 B10 B9 B12 -138.3(2)
B5 B4 B8 B3 100.9(2)
B5 B4 B8 B7 62.6(3)
B5 B4 B8 B12 -0.4(3)
B5 B4 B8 B9 -37.3(2)
B5 B4 B9 B10 37.4(2)
B5 B4 B9 B8 138.6(2)
B5 B4 B9 B12 101.4(2)
B4 C2 C1 B6 106.5(2)
B4 C2 C1 B3 -39.9(2)
B4 C2 C1 B7 -1.2(3)
B4 C2 C1 B11 67.5(2)
B4 C2 B6 C1 -100.4(2)
B4 C2 B6 B11 -65.1(3)
B4 C2 B6 B10 -3.0(3)
B4 C2 B6 B5 37.4(2)
B4 C2 B3 C1 137.0(2)
B4 C2 B3 B7 102.1(2)
B4 C2 B3 B8 39.58(19)
B4 C2 B5 B6 -141.3(2)
B4 C2 B5 B10 -101.7(2)
B4 C2 B5 B9 -39.5(2)
B4 B3 B7 C1 95.3(2)
B4 B3 B7 B11 62.3(3)
B4 B3 B7 B8 -38.0(2)
B4 B3 B7 B12 -0.7(3)
B4 B3 B8 B7 137.5(2)
B4 B3 B8 B12 100.3(3)
B4 B3 B8 B9 37.4(2)
B4 B5 B9 B10 -138.2(2)
B4 B5 B9 B8 -36.9(2)
B4 B5 B9 B12 -100.5(3)
B4 B8 B12 B7 101.3(2)
B4 B8 B12 B11 63.4(3)
B4 B8 B12 B10 0.5(3)
B4 B8 B12 B9 -37.0(2)
B4 B8 B9 B10 100.6(2)
B4 B8 B9 B5 37.2(2)
B4 B8 B9 B12 138.4(2)
B8 B3 B7 C1 133.3(2)
B8 B3 B7 B11 100.3(3)
B8 B3 B7 B12 37.4(2)
B8 B3 B4 C2 -134.8(2)
B8 B3 B4 B5 -101.3(2)
B8 B3 B4 B9 -37.7(2)
B8 B7 B11 C1 95.9(2)
B8 B7 B11 B6 63.3(3)
B8 B7 B11 B10 -0.1(3)
B8 B7 B11 B12 -37.8(2)
B8 B7 B12 B11 137.9(2)
B8 B7 B12 B10 101.3(2)
B8 B7 B12 B9 37.6(2)
B8 B4 B9 B10 -101.2(3)
B8 B4 B9 B5 -138.6(2)
B8 B4 B9 B12 -37.2(2)
B8 B12 B9 B10 138.1(2)
B8 B12 B9 B5 100.7(2)
B8 B12 B9 B4 37.0(2)
B12 B7 B11 C1 133.7(2)
B12 B7 B11 B6 101.0(3)
B12 B7 B11 B10 37.7(2)
B12 B7 B8 B3 -138.3(2)
B12 B7 B8 B4 -100.1(2)
B12 B7 B8 B9 -36.8(2)
B12 B11 B10 B6 138.3(2)
B12 B11 B10 B5 100.2(2)
B12 B11 B10 B9 36.7(2)
B12 B10 B5 C2 61.3(3)
B12 B10 B5 B6 101.3(2)
B12 B10 B5 B4 0.2(3)
B12 B10 B5 B9 -37.0(2)
B12 B10 B9 B5 138.3(2)
B12 B10 B9 B4 100.7(3)
B12 B10 B9 B8 37.6(2)
B12 B8 B9 B10 -37.8(2)
B12 B8 B9 B5 -101.2(2)
B12 B8 B9 B4 -138.4(2)
B9 B10 B5 C2 98.3(2)
B9 B10 B5 B6 138.3(2)
B9 B10 B5 B4 37.1(2)
B9 B10 B12 B7 -101.3(2)
B9 B10 B12 B11 -138.4(2)
B9 B10 B12 B8 -37.7(2)
B9 B5 B4 C2 134.5(2)
B9 B5 B4 B3 100.6(3)
B9 B5 B4 B8 37.4(2)
B9 B4 B8 B3 138.1(2)
B9 B4 B8 B7 99.8(2)
B9 B4 B8 B12 36.8(2)
B9 B8 B12 B7 138.3(2)
B9 B8 B12 B11 100.4(3)
B9 B8 B12 B10 37.6(2)
